data_2015321
loop_
_publ_author_name
'Yan-Wei Song'
'Zhan Yu'
'Qian-Feng Zhang'

_publ_section_title
;
 \g-Modification of
 poly[(<i>N</i>,<i>N</i>-diethyldithiocarbamato)silver(I)]
;
_journal_coeditor_code OB3001
_journal_issue 5
_journal_name_full 'Acta Crystallographica Section C'
_journal_page_first m214
_journal_page_last m216
_journal_paper_doi 10.1107/S0108270106006688
_journal_volume 62
_journal_year 2006
_chemical_formula_iupac '[Ag3 (C5 H10 N S2)3]'
_chemical_formula_moiety 'C15 H30 Ag3 N3 S6'
_chemical_formula_sum 'C15 H30 Ag3 N3 S6'
_chemical_formula_weight 768.45
_chemical_name_systematic
;
<i>catena</i>-poly[[trisilver(I)-di-\m~3~-N,N-diethyldithiocarbamato-
3'\k<i>S</i>:1\k<i>S</i>':2\k<i>S</i>;1\k<i>S</i>:2\k<i>S</i>':3\k<i>S</i>-
\m~4~-N,N-diethyldithiocarbamato-
2\k<i>S</i>:3\k^2^<i>S</i>,<i>S</i>':1'\k<i>S</i>']
;
_space_group_IT_number 15
_symmetry_cell_setting monoclinic
_symmetry_space_group_name_Hall '-C 2yc'
_symmetry_space_group_name_H-M 'C 1 2/c 1'
_atom_sites_solution_hydrogens geom
_atom_sites_solution_primary direct
_atom_sites_solution_secondary difmap
_audit_creation_method SHELXL-97
_cell_angle_alpha 90.00
_cell_angle_beta 105.30(3)
_cell_angle_gamma 90.00
_cell_formula_units_Z 4
_cell_length_a 18.138(4)
_cell_length_b 9.5890(19)
_cell_length_c 14.245(3)
_cell_measurement_reflns_used 2887
_cell_measurement_temperature 153(2)
_cell_measurement_theta_max 18.26
_cell_measurement_theta_min 2.33
_cell_volume 2389.8(9)
_computing_cell_refinement 'SAINT-Plus (Bruker, 1998)'
_computing_data_collection 'SMART (Bruker, 1998)'
_computing_data_reduction SAINT-Plus
_computing_molecular_graphics 'SHELXTL (Sheldrick, 1997b)'
_computing_publication_material SHELXTL
_computing_structure_refinement 'SHELXL97 (Sheldrick, 1997a)'
_computing_structure_solution 'SHELXS97 (Sheldrick, 1997a)'
_diffrn_ambient_temperature 153(2)
_diffrn_measured_fraction_theta_full 0.998
_diffrn_measured_fraction_theta_max 0.998
_diffrn_measurement_device_type 'Bruker SMART CCD area-detector'
_diffrn_measurement_method '\f and \w'
_diffrn_radiation_monochromator graphite
_diffrn_radiation_source 'fine-focus sealed tube'
_diffrn_radiation_type MoK\a
_diffrn_radiation_wavelength 0.71073
_diffrn_reflns_av_R_equivalents 0.0314
_diffrn_reflns_av_sigmaI/netI 0.0418
_diffrn_reflns_limit_h_max 23
_diffrn_reflns_limit_h_min -24
_diffrn_reflns_limit_k_max 12
_diffrn_reflns_limit_k_min -12
_diffrn_reflns_limit_l_max 18
_diffrn_reflns_limit_l_min -11
_diffrn_reflns_number 7241
_diffrn_reflns_theta_full 28.28
_diffrn_reflns_theta_max 28.28
_diffrn_reflns_theta_min 2.33
_exptl_absorpt_coefficient_mu 2.966
_exptl_absorpt_correction_T_max 0.586
_exptl_absorpt_correction_T_min 0.457
_exptl_absorpt_correction_type multi-scan
_exptl_absorpt_process_details '(SADABS; Sheldrick, 1996)'
_exptl_crystal_colour 'dark red'
_exptl_crystal_density_diffrn 2.136
_exptl_crystal_density_method 'not measured'
_exptl_crystal_description prism
_exptl_crystal_F_000 1512
_exptl_crystal_size_max 0.25
_exptl_crystal_size_mid 0.22
_exptl_crystal_size_min 0.18
_refine_diff_density_max 1.592
_refine_diff_density_min -0.971
_refine_ls_extinction_method none
_refine_ls_goodness_of_fit_ref 1.086
_refine_ls_hydrogen_treatment constr
_refine_ls_matrix_type full
_refine_ls_number_parameters 124
_refine_ls_number_reflns 2853
_refine_ls_number_restraints 0
_refine_ls_restrained_S_all 1.086
_refine_ls_R_factor_all 0.0405
_refine_ls_R_factor_gt 0.0335
_refine_ls_shift/su_max 0.001
_refine_ls_shift/su_mean 0.000
_refine_ls_structure_factor_coef Fsqd
_refine_ls_weighting_details 'calc w=1/[\s^2^(Fo^2^)+(0.0369P)^2^+2.307P] where P=(Fo^2^+2Fc^2^)/3'
_refine_ls_weighting_scheme calc
_refine_ls_wR_factor_gt 0.0763
_refine_ls_wR_factor_ref 0.0793
_reflns_number_gt 2506
_reflns_number_total 2853
_reflns_threshold_expression I>2\s(I)
_cod_data_source_file ob3001.cif
_cod_data_source_block III
_cod_depositor_comments
;
The following automatic conversions were performed:
'_symmetry_cell_setting' value 'Monoclinic' changed to 'monoclinic'
according to '/home/saulius/struct/CIF-dictionaries/cif_core.dic'
dictionary named 'cif_core.dic' version 2.4.1 from 2010-06-29.

Automatic conversion script
Id: cif_fix_enum 1527 2010-12-29 10:47:43Z saulius 

The following automatic conversions were performed:

'_symmetry_cell_setting' value 'Monoclinic' changed to 'monoclinic'
according to /home/saulius/struct/CIF-dictionaries/cif_core.dic
dictionary named 'cif_core.dic' version 2.4.1 from 2010-06-29.

Automatic conversion script
Id: cif_fix_values 1715 2011-07-08 13:25:40Z adriana 
;
_cod_original_cell_volume 2389.8(8)
_cod_original_sg_symbol_H-M C2/c
_cod_database_code 2015321

loop_
_symmetry_equiv_pos_as_xyz
'x, y, z'
'-x, y, -z+1/2'
'x+1/2, y+1/2, z'
'-x+1/2, y+1/2, -z+1/2'
'-x, -y, -z'
'x, -y, z-1/2'
'-x+1/2, -y+1/2, -z'
'x+1/2, -y+1/2, z-1/2'

loop_
_atom_site_type_symbol
_atom_site_label
_atom_site_fract_x
_atom_site_fract_y
_atom_site_fract_z
_atom_site_U_iso_or_equiv
_atom_site_adp_type
_atom_site_calc_flag
_atom_site_refinement_flags
_atom_site_occupancy
Ag Ag1 0.519534(16) 0.37249(3) 0.55071(2) 0.02157(10) Uani d . 1
Ag Ag2 0.5000 0.56129(4) 0.7500 0.01967(11) Uani d S 1
S S1 0.57677(5) 0.31786(9) 0.40397(6) 0.01522(18) Uani d . 1
S S2 0.57616(5) 0.32543(9) 0.72706(6) 0.01755(18) Uani d . 1
S S3 0.37699(5) 0.41359(9) 0.48830(6) 0.01747(19) Uani d . 1
N N1 0.70878(16) 0.4503(3) 0.4185(2) 0.0137(6) Uani d . 1
N N2 0.5000 0.0960(4) 0.7500 0.0150(8) Uani d S 1
C C1 0.64259(19) 0.4536(3) 0.4414(2) 0.0149(7) Uani d . 1
C C2 0.5000 0.2339(5) 0.7500 0.0157(9) Uani d S 1
C C11 0.76313(19) 0.5670(4) 0.4412(2) 0.0169(7) Uani d . 1
H H11A 0.7351 0.6536 0.4396 0.020 Uiso calc R 1
H H11B 0.7911 0.5724 0.3920 0.020 Uiso calc R 1
C C12 0.81906(19) 0.5506(4) 0.5403(3) 0.0207(8) Uani d . 1
H H12A 0.8542 0.6274 0.5520 0.031 Uiso calc R 1
H H12B 0.8468 0.4649 0.5422 0.031 Uiso calc R 1
H H12C 0.7917 0.5490 0.5895 0.031 Uiso calc R 1
C C13 0.7341(2) 0.3304(4) 0.3700(3) 0.0192(7) Uani d . 1
H H13A 0.7102 0.2462 0.3856 0.023 Uiso calc R 1
H H13B 0.7890 0.3198 0.3948 0.023 Uiso calc R 1
C C14 0.7144(2) 0.3475(5) 0.2611(3) 0.0289(9) Uani d . 1
H H14A 0.7320 0.2675 0.2326 0.043 Uiso calc R 1
H H14B 0.7387 0.4298 0.2452 0.043 Uiso calc R 1
H H14C 0.6601 0.3560 0.2360 0.043 Uiso calc R 1
C C21 0.56207(19) 0.0118(4) 0.7296(2) 0.0169(7) Uani d . 1
H H21A 0.5671 -0.0748 0.7659 0.020 Uiso calc R 1
H H21B 0.6100 0.0622 0.7507 0.020 Uiso calc R 1
C C22 0.5461(2) -0.0203(4) 0.6220(3) 0.0213(8) Uani d . 1
H H22A 0.5882 -0.0713 0.6101 0.032 Uiso calc R 1
H H22B 0.5394 0.0653 0.5858 0.032 Uiso calc R 1
H H22C 0.5004 -0.0752 0.6019 0.032 Uiso calc R 1

loop_
_atom_site_aniso_label
_atom_site_aniso_U_11
_atom_site_aniso_U_22
_atom_site_aniso_U_33
_atom_site_aniso_U_12
_atom_site_aniso_U_13
_atom_site_aniso_U_23
Ag1 0.02415(17) 0.02126(16) 0.02314(17) 0.00380(11) 0.01298(12) 0.00766(11)
Ag2 0.0214(2) 0.01563(19) 0.0194(2) 0.000 0.00092(14) 0.000
S1 0.0172(4) 0.0133(4) 0.0156(4) -0.0013(3) 0.0050(3) -0.0007(3)
S2 0.0187(4) 0.0163(4) 0.0196(4) -0.0015(3) 0.0085(3) 0.0004(3)
S3 0.0189(4) 0.0175(4) 0.0177(4) -0.0013(3) 0.0077(3) -0.0057(3)
N1 0.0170(14) 0.0124(14) 0.0132(14) -0.0005(11) 0.0066(11) -0.0003(11)
N2 0.018(2) 0.019(2) 0.0096(19) 0.000 0.0063(15) 0.000
C1 0.0158(16) 0.0144(16) 0.0131(15) 0.0008(13) 0.0016(12) 0.0023(13)
C2 0.017(2) 0.018(2) 0.012(2) 0.000 0.0025(17) 0.000
C11 0.0177(17) 0.0162(17) 0.0182(17) -0.0040(13) 0.0070(13) 0.0029(14)
C12 0.0177(18) 0.0196(18) 0.0250(19) -0.0028(14) 0.0058(14) 0.0006(15)
C13 0.0200(18) 0.0192(18) 0.0205(18) 0.0045(14) 0.0092(14) -0.0017(15)
C14 0.033(2) 0.038(2) 0.0184(19) 0.0036(17) 0.0111(16) -0.0082(17)
C21 0.0185(17) 0.0153(16) 0.0190(18) 0.0013(13) 0.0084(13) 0.0009(14)
C22 0.0245(18) 0.0232(19) 0.0197(18) -0.0036(15) 0.0118(14) -0.0058(15)

loop_
_atom_type_symbol
_atom_type_description
_atom_type_scat_dispersion_real
_atom_type_scat_dispersion_imag
_atom_type_scat_source
C C 0.0033 0.0016 'International Tables Vol C Tables 4.2.6.8 and 6.1.1.4'
H H 0.0000 0.0000 'International Tables Vol C Tables 4.2.6.8 and 6.1.1.4'
N N 0.0061 0.0033 'International Tables Vol C Tables 4.2.6.8 and 6.1.1.4'
S S 0.1246 0.1234 'International Tables Vol C Tables 4.2.6.8 and 6.1.1.4'
Ag Ag -0.8971 1.1015 'International Tables Vol C Tables 4.2.6.8 and 6.1.1.4'

loop_
_geom_angle_atom_site_label_1
_geom_angle_atom_site_label_2
_geom_angle_atom_site_label_3
_geom_angle_site_symmetry_1
_geom_angle_site_symmetry_3
_geom_angle
_geom_angle_publ_flag
S2 Ag1 S3 . . 119.54(4) yes
S2 Ag1 S1 . . 128.56(3) yes
S3 Ag1 S1 . . 109.49(4) yes
S2 Ag1 Ag1 . 5_666 130.65(3) ?
S3 Ag1 Ag1 . 5_666 65.92(3) ?
S1 Ag1 Ag1 . 5_666 82.20(2) ?
S2 Ag1 S3 . 5_666 101.75(3) yes
S3 Ag1 S3 . 5_666 118.03(2) yes
S1 Ag1 S3 . 5_666 65.19(3) yes
Ag1 Ag1 S3 5_666 5_666 52.11(2) ?
S1 Ag2 S1 6_566 5_666 125.84(4) yes
S1 Ag2 S2 6_566 2_656 117.10(3) ?
S1 Ag2 S2 5_666 2_656 107.63(3) ?
S1 Ag2 S2 6_566 . 107.63(3) yes
S1 Ag2 S2 5_666 . 117.10(3) yes
S2 Ag2 S2 2_656 . 67.15(4) yes
C1 S1 Ag2 . 5_666 95.63(11) ?
C1 S1 Ag1 . . 89.44(12) ?
Ag2 S1 Ag1 5_666 . 110.76(3) ?
C2 S2 Ag1 . . 98.30(5) ?
C2 S2 Ag2 . . 86.75(15) ?
Ag1 S2 Ag2 . . 83.28(3) ?
C1 S3 Ag1 5_666 . 105.08(12) ?
C1 S3 Ag1 5_666 5_666 80.35(12) ?
Ag1 S3 Ag1 . 5_666 61.97(2) ?
C1 N1 C11 . . 121.8(3) ?
C1 N1 C13 . . 123.2(3) ?
C11 N1 C13 . . 115.0(3) ?
C2 N2 C21 . 2_656 123.19(19) ?
C2 N2 C21 . . 123.2(2) ?
C21 N2 C21 2_656 . 113.6(4) ?
N1 C1 S3 . 5_666 120.1(3) ?
N1 C1 S1 . . 119.8(3) ?
S3 C1 S1 5_666 . 120.0(2) ?
N2 C2 S2 . . 120.32(14) ?
N2 C2 S2 . 2_656 120.32(14) ?
S2 C2 S2 . 2_656 119.4(3) ?
N1 C11 C12 . . 111.8(3) ?
N1 C11 H11A . . 109.3 ?
C12 C11 H11A . . 109.3 ?
N1 C11 H11B . . 109.3 ?
C12 C11 H11B . . 109.3 ?
H11A C11 H11B . . 107.9 ?
C11 C12 H12A . . 109.5 ?
C11 C12 H12B . . 109.5 ?
H12A C12 H12B . . 109.5 ?
C11 C12 H12C . . 109.5 ?
H12A C12 H12C . . 109.5 ?
H12B C12 H12C . . 109.5 ?
N1 C13 C14 . . 112.3(3) ?
N1 C13 H13A . . 109.1 ?
C14 C13 H13A . . 109.1 ?
N1 C13 H13B . . 109.1 ?
C14 C13 H13B . . 109.1 ?
H13A C13 H13B . . 107.9 ?
C13 C14 H14A . . 109.5 ?
C13 C14 H14B . . 109.5 ?
H14A C14 H14B . . 109.5 ?
C13 C14 H14C . . 109.5 ?
H14A C14 H14C . . 109.5 ?
H14B C14 H14C . . 109.5 ?
N2 C21 C22 . . 111.0(3) ?
N2 C21 H21A . . 109.4 ?
C22 C21 H21A . . 109.4 ?
N2 C21 H21B . . 109.4 ?
C22 C21 H21B . . 109.4 ?
H21A C21 H21B . . 108.0 ?
C21 C22 H22A . . 109.5 ?
C21 C22 H22B . . 109.5 ?
H22A C22 H22B . . 109.5 ?
C21 C22 H22C . . 109.5 ?
H22A C22 H22C . . 109.5 ?
H22B C22 H22C . . 109.5 ?

loop_
_geom_bond_atom_site_label_1
_geom_bond_atom_site_label_2
_geom_bond_site_symmetry_2
_geom_bond_distance
_geom_bond_publ_flag
Ag1 S2 . 2.4915(11) yes
Ag1 S3 . 2.5333(11) yes
Ag1 S1 . 2.6205(11) yes
Ag1 Ag1 5_666 2.8336(7) yes
Ag1 S3 5_666 2.9308(10) yes
Ag2 S1 6_566 2.5457(11) ?
Ag2 S1 5_666 2.5457(11) yes
Ag2 S2 2_656 2.7145(10) ?
Ag2 S2 . 2.7145(10) yes
S1 C1 . 1.751(3) ?
S1 Ag2 5_666 2.5457(11) ?
S2 C2 . 1.739(3) ?
S3 C1 5_666 1.714(4) ?
S3 Ag1 5_666 2.9308(10) ?
N1 C1 . 1.325(4) ?
N1 C11 . 1.470(4) ?
N1 C13 . 1.476(4) ?
N2 C2 . 1.322(6) ?
N2 C21 2_656 1.476(4) ?
N2 C21 . 1.476(4) ?
C1 S3 5_666 1.714(4) ?
C2 S2 2_656 1.739(3) ?
C11 C12 . 1.513(5) ?
C11 H11A . 0.9700 ?
C11 H11B . 0.9700 ?
C12 H12A . 0.9600 ?
C12 H12B . 0.9600 ?
C12 H12C . 0.9600 ?
C13 C14 . 1.507(5) ?
C13 H13A . 0.9700 ?
C13 H13B . 0.9700 ?
C14 H14A . 0.9600 ?
C14 H14B . 0.9600 ?
C14 H14C . 0.9600 ?
C21 C22 . 1.514(5) ?
C21 H21A . 0.9700 ?
C21 H21B . 0.9700 ?
C22 H22A . 0.9600 ?
C22 H22B . 0.9600 ?
C22 H22C . 0.9600 ?

loop_
_geom_torsion_atom_site_label_1
_geom_torsion_atom_site_label_2
_geom_torsion_atom_site_label_3
_geom_torsion_atom_site_label_4
_geom_torsion_site_symmetry_1
_geom_torsion_site_symmetry_4
_geom_torsion
S2 Ag1 S1 C1 . . -72.66(11)
S3 Ag1 S1 C1 . . 125.33(11)
Ag1 Ag1 S1 C1 5_666 . 64.37(11)
S3 Ag1 S1 C1 5_666 . 12.66(11)
S2 Ag1 S1 Ag2 . 5_666 -168.48(3)
S3 Ag1 S1 Ag2 . 5_666 29.52(4)
Ag1 Ag1 S1 Ag2 5_666 5_666 -31.45(3)
S3 Ag1 S1 Ag2 5_666 5_666 -83.16(4)
S3 Ag1 S2 C2 . . 33.91(15)
S1 Ag1 S2 C2 . . -126.53(15)
Ag1 Ag1 S2 C2 5_666 . 116.36(15)
S3 Ag1 S2 C2 5_666 . 165.95(14)
S3 Ag1 S2 Ag2 . . -51.79(4)
S1 Ag1 S2 Ag2 . . 147.77(3)
Ag1 Ag1 S2 Ag2 5_666 . 30.65(4)
S3 Ag1 S2 Ag2 5_666 . 80.24(3)
S1 Ag2 S2 C2 6_566 . 112.63(4)
S1 Ag2 S2 C2 5_666 . -98.84(4)
S2 Ag2 S2 C2 2_656 . 0.0
S1 Ag2 S2 Ag1 6_566 . -148.61(3)
S1 Ag2 S2 Ag1 5_666 . -0.08(4)
S2 Ag2 S2 Ag1 2_656 . 98.76(4)
S2 Ag1 S3 C1 . 5_666 54.42(13)
S1 Ag1 S3 C1 . 5_666 -141.70(12)
Ag1 Ag1 S3 C1 5_666 5_666 -70.11(12)
S3 Ag1 S3 C1 5_666 5_666 -70.11(12)
S2 Ag1 S3 Ag1 . 5_666 124.54(3)
S1 Ag1 S3 Ag1 . 5_666 -71.58(3)
S3 Ag1 S3 Ag1 5_666 5_666 0.0
C11 N1 C1 S3 . 5_666 -7.8(4)
C13 N1 C1 S3 . 5_666 171.4(2)
C11 N1 C1 S1 . . 174.9(2)
C13 N1 C1 S1 . . -5.9(4)
Ag2 S1 C1 N1 5_666 . -95.0(3)
Ag1 S1 C1 N1 . . 154.2(3)
Ag2 S1 C1 S3 5_666 5_666 87.69(19)
Ag1 S1 C1 S3 . 5_666 -23.12(19)
C21 N2 C2 S2 2_656 . 178.98(16)
C21 N2 C2 S2 . . -1.02(16)
C21 N2 C2 S2 2_656 2_656 -1.02(16)
C21 N2 C2 S2 . 2_656 178.98(16)
Ag1 S2 C2 N2 . . 97.28(4)
Ag2 S2 C2 N2 . . 180.0
Ag1 S2 C2 S2 . 2_656 -82.72(4)
Ag2 S2 C2 S2 . 2_656 0.0000(10)
C1 N1 C11 C12 . . 90.4(4)
C13 N1 C11 C12 . . -88.9(4)
C1 N1 C13 C14 . . 94.4(4)
C11 N1 C13 C14 . . -86.4(4)
C2 N2 C21 C22 . . -90.5(3)
C21 N2 C21 C22 2_656 . 89.5(3)
